data_4060071
loop_
_publ_author_name
'Jens Langer'
'Helmar G\"orls'
'Reinald Fischer'
'Dirk Walther'

_publ_section_title
;
 Organometallic Nickelamacrocycles of the Type [(R2R'P)Ni(C2H4COO)]n:
 Synthesis and Self-Assembly to Form Different Molecular Architectures
 Tuned by the Phosphine
;
_journal_name_full Organometallics
_journal_page_first 272
_journal_page_last 279
_journal_paper_doi 10.1021/om040111x
_journal_volume 24
_journal_year 2005
_chemical_formula_sum 'C24 H52 Ni4 O8 P4'
_chemical_formula_weight 827.38
_chemical_name_systematic
; 
 ? 
;
_space_group_IT_number 218
_symmetry_cell_setting cubic
_symmetry_space_group_name_Hall 'P -4n 2 3'
_symmetry_space_group_name_H-M 'P -4 3 n'
_atom_sites_solution_hydrogens geom
_atom_sites_solution_primary direct
_atom_sites_solution_secondary difmap
_audit_creation_method SHELXL-97
_cell_angle_alpha 90.00
_cell_angle_beta 90.00
_cell_angle_gamma 90.00
_cell_formula_units_Z 6
_cell_length_a 18.9491(5)
_cell_length_b 18.9491(5)
_cell_length_c 18.9491(5)
_cell_measurement_temperature 183(2)
_cell_volume 6804.0(3)
_computing_cell_refinement DENZO
_computing_data_collection COLLECT
_computing_data_reduction DENZO
_computing_molecular_graphics SHELXTL/PC
_computing_publication_material SHELXL-97
_computing_structure_refinement 'SHELXL-97 (Sheldrick, 1997)'
_computing_structure_solution 'SHELXS-97 (Sheldrick, 1990)'
_diffrn_ambient_temperature 183(2)
_diffrn_measured_fraction_theta_full 0.992
_diffrn_measured_fraction_theta_max 0.992
_diffrn_measurement_device_type KappaCCD
_diffrn_measurement_method 'phi- + omega-scan'
_diffrn_radiation_monochromator graphite
_diffrn_radiation_source 'fine-focus sealed tube'
_diffrn_radiation_type MoK\a
_diffrn_radiation_wavelength 0.71073
_diffrn_reflns_av_R_equivalents 0.0361
_diffrn_reflns_av_sigmaI/netI 0.0465
_diffrn_reflns_limit_h_max 24
_diffrn_reflns_limit_h_min -24
_diffrn_reflns_limit_k_max 17
_diffrn_reflns_limit_k_min -17
_diffrn_reflns_limit_l_max 16
_diffrn_reflns_limit_l_min -16
_diffrn_reflns_number 4772
_diffrn_reflns_theta_full 27.47
_diffrn_reflns_theta_max 27.47
_diffrn_reflns_theta_min 3.88
_exptl_absorpt_coefficient_mu 1.807
_exptl_absorpt_correction_type none
_exptl_crystal_colour yellow
_exptl_crystal_density_diffrn 1.212
_exptl_crystal_density_method 'not measured'
_exptl_crystal_description prism
_exptl_crystal_F_000 2592
_exptl_crystal_size_max 0.04
_exptl_crystal_size_mid 0.04
_exptl_crystal_size_min 0.03
_refine_diff_density_max 0.556
_refine_diff_density_min -0.411
_refine_diff_density_rms 0.081
_refine_ls_abs_structure_details 'Flack H D (1983), Acta Cryst. A39, 876-881'
_refine_ls_abs_structure_Flack 0.01(2)
_refine_ls_extinction_method none
_refine_ls_goodness_of_fit_ref 1.106
_refine_ls_hydrogen_treatment mixed
_refine_ls_matrix_type full
_refine_ls_number_parameters 104
_refine_ls_number_reflns 2572
_refine_ls_number_restraints 0
_refine_ls_restrained_S_all 1.106
_refine_ls_R_factor_all 0.0543
_refine_ls_R_factor_gt 0.0414
_refine_ls_shift/su_max 0.102
_refine_ls_shift/su_mean 0.005
_refine_ls_structure_factor_coef Fsqd
_refine_ls_weighting_details 'calc w=1/[\s^2^(Fo^2^)+(0.0555P)^2^+1.4294P] where P=(Fo^2^+2Fc^2^)/3'
_refine_ls_weighting_scheme calc
_refine_ls_wR_factor_gt 0.0982
_refine_ls_wR_factor_ref 0.1040
_reflns_number_gt 2196
_reflns_number_total 2572
_reflns_threshold_expression >2sigma(I)
_cod_depositor_comments
;
The following automatic conversions were performed:
'_exptl_absorpt_correction_type' value 'NONE' changed to 'none' according
to '/home/saulius/struct/CIF-dictionaries/cif_core.dic' dictionary named
'cif_core.dic' version 2.4.1 from 2010-06-29.

Automatic conversion script
Id: cif_fix_enum 1527 2010-12-29 10:47:43Z saulius 
;
_cod_original_sg_symbol_H-M P-43n
_cod_database_code 4060071

loop_
_symmetry_equiv_pos_as_xyz
'x, y, z'
'-x, -y, z'
'-x, y, -z'
'x, -y, -z'
'z, x, y'
'z, -x, -y'
'-z, -x, y'
'-z, x, -y'
'y, z, x'
'-y, z, -x'
'y, -z, -x'
'-y, -z, x'
'y+1/2, x+1/2, z+1/2'
'-y+1/2, -x+1/2, z+1/2'
'y+1/2, -x+1/2, -z+1/2'
'-y+1/2, x+1/2, -z+1/2'
'x+1/2, z+1/2, y+1/2'
'-x+1/2, z+1/2, -y+1/2'
'-x+1/2, -z+1/2, y+1/2'
'x+1/2, -z+1/2, -y+1/2'
'z+1/2, y+1/2, x+1/2'
'z+1/2, -y+1/2, -x+1/2'
'-z+1/2, y+1/2, -x+1/2'
'-z+1/2, -y+1/2, x+1/2'

loop_
_atom_site_label
_atom_site_type_symbol
_atom_site_fract_x
_atom_site_fract_y
_atom_site_fract_z
_atom_site_U_iso_or_equiv
_atom_site_adp_type
_atom_site_occupancy
_atom_site_symmetry_multiplicity
_atom_site_calc_flag
_atom_site_refinement_flags
Ni Ni 0.95464(3) 0.19091(2) 0.41114(3) 0.02957(15) Uani 1 1 d .
P1 P 0.85120(6) 0.15488(6) 0.38792(6) 0.0376(3) Uani 1 1 d .
O1 O 1.05197(14) 0.21587(13) 0.42634(13) 0.0285(5) Uani 1 1 d .
C1 C 0.9905(3) 0.1049(3) 0.3719(4) 0.0689(18) Uani 1 1 d .
H1A H 0.9630 0.0642 0.3897 0.11(2) Uiso 1 1 calc R
H1B H 0.9867 0.1060 0.3198 0.17(4) Uiso 1 1 calc R
O2 O 1.16186(16) 0.17632(16) 0.41488(19) 0.0470(8) Uani 1 1 d .
C2 C 1.0647(3) 0.0983(3) 0.3932(4) 0.0625(15) Uani 1 1 d .
H2A H 1.0915 0.0763 0.3542 0.086(19) Uiso 1 1 calc R
H2B H 1.0676 0.0665 0.4345 0.30(8) Uiso 1 1 calc R
C3 C 1.0983(2) 0.1668(2) 0.4116(2) 0.0368(9) Uani 1 1 d .
C4 C 0.7804(3) 0.2150(3) 0.4070(4) 0.0666(17) Uani 1 1 d .
H4A H 0.7353 0.1930 0.3943 0.070(18) Uiso 1 1 calc R
H4B H 0.7868 0.2583 0.3795 0.09(2) Uiso 1 1 calc R
H4C H 0.7805 0.2263 0.4574 0.059(18) Uiso 1 1 calc R
C5 C 0.8385(3) 0.1316(4) 0.2949(3) 0.0697(18) Uani 1 1 d .
H5A H 0.7899 0.1154 0.2877 0.14(3) Uiso 1 1 calc R
H5B H 0.8713 0.0939 0.2819 0.10(3) Uiso 1 1 calc R
H5C H 0.8474 0.1732 0.2654 0.20(5) Uiso 1 1 calc R
C6 C 0.8214(3) 0.0763(2) 0.4321(3) 0.0478(11) Uani 1 1 d .
H6A H 0.7732 0.0652 0.4170 0.14(3) Uiso 1 1 calc R
H6B H 0.8221 0.0840 0.4833 0.051(14) Uiso 1 1 calc R
H6C H 0.8527 0.0369 0.4202 0.13(3) Uiso 1 1 calc R

loop_
_atom_site_aniso_label
_atom_site_aniso_U_11
_atom_site_aniso_U_22
_atom_site_aniso_U_33
_atom_site_aniso_U_23
_atom_site_aniso_U_13
_atom_site_aniso_U_12
Ni 0.0289(3) 0.0235(2) 0.0362(3) -0.00390(19) -0.0004(2) -0.00143(19)
P1 0.0343(5) 0.0329(5) 0.0456(6) 0.0010(4) -0.0048(4) -0.0073(4)
O1 0.0274(13) 0.0249(12) 0.0333(13) -0.0025(10) -0.0004(11) 0.0011(10)
C1 0.039(3) 0.044(3) 0.123(6) -0.035(3) 0.004(3) -0.001(2)
O2 0.0320(15) 0.0412(17) 0.068(2) -0.0050(15) 0.0036(14) 0.0022(12)
C2 0.046(3) 0.035(2) 0.107(5) -0.026(3) -0.004(3) 0.005(2)
C3 0.034(2) 0.033(2) 0.044(2) -0.0025(17) -0.0035(19) 0.0030(16)
C4 0.037(3) 0.047(3) 0.117(5) -0.004(3) -0.013(3) 0.002(2)
C5 0.060(3) 0.097(5) 0.052(3) 0.013(3) -0.018(3) -0.028(4)
C6 0.046(3) 0.042(2) 0.055(3) 0.001(2) 0.011(2) -0.013(2)

loop_
_atom_type_symbol
_atom_type_description
_atom_type_scat_dispersion_real
_atom_type_scat_dispersion_imag
_atom_type_scat_source
C C 0.0033 0.0016 'International Tables Vol C Tables 4.2.6.8 and 6.1.1.4'
H H 0.0000 0.0000 'International Tables Vol C Tables 4.2.6.8 and 6.1.1.4'
O O 0.0106 0.0060 'International Tables Vol C Tables 4.2.6.8 and 6.1.1.4'
P P 0.1023 0.0942 'International Tables Vol C Tables 4.2.6.8 and 6.1.1.4'
Ni Ni 0.3393 1.1124 'International Tables Vol C Tables 4.2.6.8 and 6.1.1.4'

loop_
_geom_angle_atom_site_label_1
_geom_angle_atom_site_label_2
_geom_angle_atom_site_label_3
_geom_angle
_geom_angle_site_symmetry_1
_geom_angle_site_symmetry_3
C1 Ni O1 85.84(17) . .
C1 Ni O1 174.28(19) . 22_556
O1 Ni O1 89.27(11) . 22_556
C1 Ni P1 88.47(16) . .
O1 Ni P1 174.19(8) . .
O1 Ni P1 96.34(8) 22_556 .
C4 P1 C6 101.4(3) . .
C4 P1 C5 104.3(4) . .
C6 P1 C5 102.0(3) . .
C4 P1 Ni 116.38(18) . .
C6 P1 Ni 117.36(17) . .
C5 P1 Ni 113.48(19) . .
C3 O1 Ni 115.8(2) . .
C3 O1 Ni 117.2(2) . 24_654
Ni O1 Ni 126.84(13) . 24_654
C2 C1 Ni 107.8(4) . .
C1 C2 C3 113.6(4) . .
O2 C3 O1 123.1(4) . .
O2 C3 C2 124.4(4) . .
O1 C3 C2 112.5(4) . .

loop_
_geom_bond_atom_site_label_1
_geom_bond_atom_site_label_2
_geom_bond_distance
_geom_bond_site_symmetry_2
Ni C1 1.915(5) .
Ni O1 1.926(3) .
Ni O1 1.974(3) 22_556
Ni P1 2.1217(12) .
P1 C4 1.796(5) .
P1 C6 1.800(4) .
P1 C5 1.833(6) .
O1 C3 1.309(5) .
O1 Ni 1.974(3) 24_654
C1 C2 1.468(8) .
O2 C3 1.220(5) .
C2 C3 1.486(6) .
